data_1515291
loop_
_publ_author_name
'Ramachandran, Eswaran'
'Kalaivani, Palaniappan'
'Prabhakaran, Rathinasabapathi'
'Rath, Nigam P.'
'Brinda, Selvaraj'
'Poornima, Paramasivan'
'Padma, Viswanatha Vijaya'
'Natarajan, Karuppannan'

_publ_section_title
;
 Synthesis, X-ray crystal structure, DNA binding, antioxidant and
 cytotoxicity studies of Ni(ii) and Pd(ii) thiosemicarbazone complexes.
;
_journal_issue 2
_journal_name_full 'Metallomics : integrated biometal science'
_journal_page_first 218
_journal_page_last 227
_journal_paper_doi 10.1039/c1mt00143d
_journal_volume 4
_journal_year 2012
_chemical_formula_sum 'C27.5 H25 As Cl N3 O1.5 Pd S'
_chemical_formula_weight 670.33
_chemical_name_systematic
;
?
;
_space_group_IT_number 2
_symmetry_cell_setting triclinic
_symmetry_space_group_name_Hall '-P 1'
_symmetry_space_group_name_H-M 'P -1'
_atom_sites_solution_hydrogens geom
_atom_sites_solution_primary direct
_atom_sites_solution_secondary difmap
_audit_creation_method SHELXL-97
_cell_angle_alpha 80.612(2)
_cell_angle_beta 88.340(2)
_cell_angle_gamma 87.390(2)
_cell_formula_units_Z 4
_cell_length_a 8.4072(3)
_cell_length_b 16.1292(6)
_cell_length_c 20.8979(7)
_cell_measurement_reflns_used 4627
_cell_measurement_temperature 296(2)
_cell_measurement_theta_max 20.98
_cell_measurement_theta_min 2.56
_cell_volume 2792.26(17)
_computing_cell_refinement 'Bruker SAINT'
_computing_data_collection 'Bruker APEX2'
_computing_data_reduction 'Bruker SAINT'
_computing_molecular_graphics 'Bruker SHELXTL'
_computing_publication_material 'Bruker SHELXTL'
_computing_structure_refinement 'SHELXL-97 (Sheldrick, 2008)'
_computing_structure_solution 'SHELXS-97 (Sheldrick, 2008)'
_diffrn_ambient_temperature 296(2)
_diffrn_measured_fraction_theta_full 0.985
_diffrn_measured_fraction_theta_max 0.982
_diffrn_measurement_device_type 'Bruker APEX-II CCD'
_diffrn_measurement_method '\f and \w scans'
_diffrn_radiation_monochromator graphite
_diffrn_radiation_source 'fine-focus sealed tube'
_diffrn_radiation_type MoK\a
_diffrn_radiation_wavelength 0.71073
_diffrn_reflns_av_R_equivalents 0.1068
_diffrn_reflns_av_sigmaI/netI 0.1256
_diffrn_reflns_limit_h_max 10
_diffrn_reflns_limit_h_min -10
_diffrn_reflns_limit_k_max 20
_diffrn_reflns_limit_k_min -20
_diffrn_reflns_limit_l_max 26
_diffrn_reflns_limit_l_min -26
_diffrn_reflns_number 47938
_diffrn_reflns_theta_full 25.00
_diffrn_reflns_theta_max 26.41
_diffrn_reflns_theta_min 1.74
_exptl_absorpt_coefficient_mu 2.038
_exptl_absorpt_correction_T_max 0.8875
_exptl_absorpt_correction_T_min 0.7620
_exptl_absorpt_correction_type multi-scan
_exptl_absorpt_process_details 'sadabs v2008/1'
_exptl_crystal_colour red
_exptl_crystal_density_diffrn 1.595
_exptl_crystal_density_meas ?
_exptl_crystal_density_method 'not measured'
_exptl_crystal_description Plate
_exptl_crystal_F_000 1340
_exptl_crystal_size_max 0.14
_exptl_crystal_size_mid 0.11
_exptl_crystal_size_min 0.06
_refine_diff_density_max 1.688
_refine_diff_density_min -0.759
_refine_diff_density_rms 0.127
_refine_ls_extinction_method none
_refine_ls_goodness_of_fit_ref 0.982
_refine_ls_hydrogen_treatment constr
_refine_ls_matrix_type full
_refine_ls_number_parameters 656
_refine_ls_number_reflns 11265
_refine_ls_number_restraints 15
_refine_ls_restrained_S_all 0.982
_refine_ls_R_factor_all 0.1425
_refine_ls_R_factor_gt 0.0597
_refine_ls_shift/su_max 0.001
_refine_ls_shift/su_mean 0.000
_refine_ls_structure_factor_coef Fsqd
_refine_ls_weighting_details 'calc w=1/[\s^2^(Fo^2^)+(0.0640P)^2^+0.0000P] where P=(Fo^2^+2Fc^2^)/3'
_refine_ls_weighting_scheme calc
_refine_ls_wR_factor_gt 0.1168
_refine_ls_wR_factor_ref 0.1502
_reflns_number_gt 5958
_reflns_number_total 11265
_reflns_threshold_expression >2sigma(I)
_cod_data_source_file c1mt00143d.txt
_cod_data_source_block r18310
_cod_depositor_comments
;
The following automatic conversions were performed:

'_symmetry_cell_setting' value 'Triclinic' changed to 'triclinic'
according to
/usr/data/users/saulius/automatic-downloads/retrospective/RSC/lib/dictionaries/cif_core.dic
dictionary named 'cif_core.dic' version 2.4.2 from 2011-04-26.

Automatic conversion script
Id: cif_fix_values 2281 2013-09-26 08:29:07Z andrius 

The following automatic conversions were performed:

'_exptl_crystal_density_meas' value 'no' was changed to '?' - the
value is perceived as not measured.

Automatic conversion script
Id: cif_fix_values 3008 2015-01-20 13:52:24Z robertas 
;
_cod_original_sg_symbol_H-M P-1
_cod_database_code 1515291

loop_
_symmetry_equiv_pos_as_xyz
'x, y, z'
'-x, -y, -z'

loop_
_atom_site_label
_atom_site_type_symbol
_atom_site_fract_x
_atom_site_fract_y
_atom_site_fract_z
_atom_site_U_iso_or_equiv
_atom_site_adp_type
_atom_site_occupancy
_atom_site_symmetry_multiplicity
_atom_site_calc_flag
_atom_site_refinement_flags
_atom_site_disorder_assembly
_atom_site_disorder_group
Pd1 Pd 1.04805(7) 0.04172(4) 0.36039(3) 0.03585(17) Uani 1 1 d . . .
Pd2 Pd 0.47147(7) 0.54657(4) 0.86829(3) 0.03692(17) Uani 1 1 d . . .
As1 As 0.92551(9) 0.02248(5) 0.26253(4) 0.0393(2) Uani 1 1 d . . .
As2 As 0.61345(9) 0.53041(5) 0.77070(4) 0.0383(2) Uani 1 1 d . . .
S1 S 1.2823(2) -0.01847(14) 0.33639(10) 0.0507(6) Uani 1 1 d . . .
S2 S 0.2553(2) 0.48551(15) 0.84038(10) 0.0519(6) Uani 1 1 d . . .
Cl1 Cl 0.7069(3) 0.28580(18) 0.59691(14) 0.0914(9) Uani 1 1 d . . .
Cl2 Cl 0.6998(4) 0.8020(2) 1.10285(16) 0.1169(12) Uani 1 1 d . . .
N1 N 1.1573(7) 0.0596(4) 0.4412(3) 0.0386(15) Uani 1 1 d . . .
N2 N 1.3123(7) 0.0291(4) 0.4542(3) 0.0423(16) Uani 1 1 d . . .
N3 N 1.5265(7) -0.0398(4) 0.4157(3) 0.0554(19) Uani 1 1 d . . .
H3A H 1.5777 -0.0345 0.4498 0.066 Uiso 1 1 calc R . .
H3B H 1.5716 -0.0650 0.3864 0.066 Uiso 1 1 calc R . .
N4 N 0.3411(7) 0.5646(4) 0.9470(3) 0.0373(15) Uani 1 1 d . . .
N5 N 0.1905(7) 0.5326(4) 0.9574(3) 0.0422(16) Uani 1 1 d . . .
N6 N 0.0001(8) 0.4619(4) 0.9166(3) 0.059(2) Uani 1 1 d . . .
H6A H -0.0603 0.4659 0.9499 0.070 Uiso 1 1 calc R . .
H6B H -0.0320 0.4367 0.8864 0.070 Uiso 1 1 calc R . .
O1 O 0.8376(6) 0.0882(4) 0.3886(3) 0.0539(15) Uani 1 1 d . . .
O2 O 0.6662(6) 0.5937(4) 0.8994(3) 0.0544(15) Uani 1 1 d . . .
C1 C 0.6261(10) 0.2168(5) 0.4926(4) 0.054(2) Uani 1 1 d . . .
C2 C 0.6627(9) 0.1688(5) 0.4444(4) 0.051(2) Uani 1 1 d . . .
H2 H 0.5840 0.1607 0.4160 0.061 Uiso 1 1 calc R . .
C3 C 0.8165(9) 0.1320(5) 0.4376(4) 0.0391(19) Uani 1 1 d . . .
C4 C 0.9345(9) 0.1405(5) 0.4815(3) 0.0384(18) Uani 1 1 d . . .
C5 C 0.8934(10) 0.1905(5) 0.5294(4) 0.049(2) Uani 1 1 d . . .
H5 H 0.9706 0.1994 0.5582 0.059 Uiso 1 1 calc R . .
C6 C 0.7467(11) 0.2256(5) 0.5349(4) 0.055(2) Uani 1 1 d . . .
C7 C 0.4598(10) 0.2542(6) 0.4977(4) 0.074(3) Uani 1 1 d . . .
H7A H 0.4605 0.3140 0.4841 0.111 Uiso 1 1 calc R . .
H7B H 0.4219 0.2423 0.5419 0.111 Uiso 1 1 calc R . .
H7C H 0.3910 0.2301 0.4704 0.111 Uiso 1 1 calc R . .
C8 C 1.0914(9) 0.1032(5) 0.4834(3) 0.0386(18) Uani 1 1 d . . .
H8 H 1.1534 0.1107 0.5180 0.046 Uiso 1 1 calc R . .
C9 C 1.3759(8) -0.0086(5) 0.4084(4) 0.042(2) Uani 1 1 d . . .
C10 C 0.7629(10) 0.1066(5) 0.2295(4) 0.045(2) Uani 1 1 d . . .
C11 C 0.7738(11) 0.1515(6) 0.1669(5) 0.068(3) Uani 1 1 d . . .
H11 H 0.8602 0.1418 0.1399 0.082 Uiso 1 1 calc R . .
C12 C 0.6555(15) 0.2105(7) 0.1453(6) 0.095(4) Uani 1 1 d . . .
H12 H 0.6619 0.2404 0.1034 0.113 Uiso 1 1 calc R . .
C13 C 0.5285(14) 0.2256(6) 0.1850(6) 0.082(3) Uani 1 1 d . . .
H13 H 0.4506 0.2663 0.1700 0.099 Uiso 1 1 calc R . .
C14 C 0.5154(11) 0.1812(6) 0.2463(5) 0.071(3) Uani 1 1 d . . .
H14 H 0.4281 0.1911 0.2727 0.085 Uiso 1 1 calc R . .
C15 C 0.6322(10) 0.1214(5) 0.2689(4) 0.060(2) Uani 1 1 d . . .
H15 H 0.6233 0.0911 0.3106 0.072 Uiso 1 1 calc R . .
C16 C 1.0617(10) 0.0157(5) 0.1877(4) 0.048(2) Uani 1 1 d . . .
C17 C 1.1920(12) 0.0646(7) 0.1772(5) 0.077(3) Uani 1 1 d . . .
H17 H 1.2160 0.0992 0.2068 0.093 Uiso 1 1 calc R . .
C18 C 1.2891(14) 0.0622(9) 0.1217(6) 0.118(5) Uani 1 1 d . . .
H18 H 1.3776 0.0954 0.1148 0.141 Uiso 1 1 calc R . .
C19 C 1.2560(15) 0.0128(9) 0.0783(5) 0.110(5) Uani 1 1 d . . .
H19 H 1.3229 0.0106 0.0423 0.132 Uiso 1 1 calc R . .
C20 C 1.1236(16) -0.0342(8) 0.0873(5) 0.105(4) Uani 1 1 d . . .
H20 H 1.0978 -0.0663 0.0562 0.126 Uiso 1 1 calc R . .
C21 C 1.0268(13) -0.0343(6) 0.1426(5) 0.076(3) Uani 1 1 d . . .
H21 H 0.9390 -0.0680 0.1491 0.091 Uiso 1 1 calc R . .
C22 C 0.8867(12) -0.1502(6) 0.3129(4) 0.062(3) Uani 1 1 d . . .
H22 H 0.9887 -0.1465 0.3280 0.074 Uiso 1 1 calc R . .
C23 C 0.8119(10) -0.0813(5) 0.2766(4) 0.045(2) Uani 1 1 d . . .
C24 C 0.6627(10) -0.0877(6) 0.2536(5) 0.062(3) Uani 1 1 d . . .
H24 H 0.6128 -0.0420 0.2279 0.074 Uiso 1 1 calc R . .
C25 C 0.5868(13) -0.1634(8) 0.2692(6) 0.087(3) Uani 1 1 d . . .
H25 H 0.4849 -0.1681 0.2544 0.104 Uiso 1 1 calc R . .
C26 C 0.6610(16) -0.2304(8) 0.3060(6) 0.089(4) Uani 1 1 d . . .
H26 H 0.6088 -0.2805 0.3169 0.106 Uiso 1 1 calc R . .
C27 C 0.8091(17) -0.2248(7) 0.3267(5) 0.090(4) Uani 1 1 d . . .
H27 H 0.8600 -0.2717 0.3507 0.107 Uiso 1 1 calc R . .
C28 C 0.6649(9) 0.6379(5) 0.9466(4) 0.0426(19) Uani 1 1 d . . .
C29 C 0.8078(10) 0.6779(6) 0.9556(4) 0.058(2) Uani 1 1 d . . .
H29 H 0.8956 0.6694 0.9290 0.070 Uiso 1 1 calc R . .
C30 C 0.8228(11) 0.7296(6) 1.0027(5) 0.060(2) Uani 1 1 d . . .
C31 C 0.6918(12) 0.7380(6) 1.0423(4) 0.064(3) Uani 1 1 d . . .
C32 C 0.5534(10) 0.6999(5) 1.0373(4) 0.054(2) Uani 1 1 d . . .
H32 H 0.4685 0.7086 1.0654 0.065 Uiso 1 1 calc R . .
C33 C 0.5355(9) 0.6469(5) 0.9900(3) 0.0424(19) Uani 1 1 d . . .
C34 C 0.9786(13) 0.7704(7) 1.0086(5) 0.104(4) Uani 1 1 d . . .
H34A H 0.9607 0.8303 1.0036 0.156 Uiso 1 1 calc R . .
H34B H 1.0522 0.7569 0.9755 0.156 Uiso 1 1 calc R . .
H34C H 1.0219 0.7501 1.0505 0.156 Uiso 1 1 calc R . .
C35 C 0.3884(9) 0.6080(5) 0.9897(4) 0.046(2) Uani 1 1 d . . .
H35 H 0.3175 0.6141 1.0237 0.055 Uiso 1 1 calc R . .
C36 C 0.1436(9) 0.4947(5) 0.9116(4) 0.044(2) Uani 1 1 d . . .
C37 C 0.7685(8) 0.6146(5) 0.7403(4) 0.0399(19) Uani 1 1 d . . .
C38 C 0.7640(11) 0.6591(6) 0.6779(5) 0.069(3) Uani 1 1 d . . .
H38 H 0.6873 0.6493 0.6491 0.082 Uiso 1 1 calc R . .
C39 C 0.8790(13) 0.7195(6) 0.6593(5) 0.082(3) Uani 1 1 d . . .
H39 H 0.8771 0.7507 0.6177 0.098 Uiso 1 1 calc R . .
C40 C 0.9914(12) 0.7332(6) 0.7000(6) 0.077(3) Uani 1 1 d . . .
H40 H 1.0645 0.7744 0.6867 0.092 Uiso 1 1 calc R . .
C41 C 1.0001(11) 0.6864(6) 0.7620(5) 0.065(3) Uani 1 1 d . . .
H41 H 1.0820 0.6936 0.7893 0.078 Uiso 1 1 calc R . .
C42 C 0.8847(10) 0.6292(6) 0.7822(4) 0.059(2) Uani 1 1 d . . .
H42 H 0.8850 0.6001 0.8244 0.071 Uiso 1 1 calc R . .
C43 C 0.4893(6) 0.5303(4) 0.6948(2) 0.043(2) Uani 1 1 d G . .
C44 C 0.3665(7) 0.5909(3) 0.6819(3) 0.060(2) Uani 1 1 d G . .
H44 H 0.3391 0.6261 0.7119 0.072 Uiso 1 1 calc R . .
C45 C 0.2848(6) 0.5988(4) 0.6242(3) 0.087(3) Uani 1 1 d G . .
H45 H 0.2026 0.6393 0.6156 0.104 Uiso 1 1 calc R . .
C46 C 0.3257(8) 0.5461(5) 0.5794(2) 0.089(4) Uani 1 1 d G . .
H46 H 0.2710 0.5514 0.5408 0.107 Uiso 1 1 calc R . .
C47 C 0.4485(8) 0.4855(4) 0.5923(3) 0.093(4) Uani 1 1 d G . .
H47 H 0.4759 0.4502 0.5623 0.111 Uiso 1 1 calc R . .
C48 C 0.5303(6) 0.4775(3) 0.6500(3) 0.064(3) Uani 1 1 d G . .
H48 H 0.6124 0.4370 0.6586 0.077 Uiso 1 1 calc R . .
C49 C 0.6590(11) 0.3525(5) 0.8037(4) 0.056(2) Uani 1 1 d . . .
H49 H 0.5511 0.3551 0.8148 0.067 Uiso 1 1 calc R . .
C50 C 0.7356(9) 0.4250(5) 0.7781(4) 0.0424(19) Uani 1 1 d . . .
C51 C 0.8952(10) 0.4203(5) 0.7633(4) 0.056(2) Uani 1 1 d . . .
H51 H 0.9471 0.4689 0.7460 0.068 Uiso 1 1 calc R . .
C52 C 0.9801(12) 0.3436(7) 0.7737(6) 0.082(3) Uani 1 1 d . . .
H52 H 1.0886 0.3408 0.7639 0.098 Uiso 1 1 calc R . .
C53 C 0.9033(15) 0.2725(7) 0.7985(5) 0.087(4) Uani 1 1 d . . .
H53 H 0.9597 0.2210 0.8058 0.104 Uiso 1 1 calc R . .
C54 C 0.7431(14) 0.2765(6) 0.8128(5) 0.079(3) Uani 1 1 d . . .
H54 H 0.6910 0.2274 0.8286 0.094 Uiso 1 1 calc R . .
O3 O 0.093(3) 0.3823(19) 0.519(2) 0.197(12) Uani 0.50 1 d PDU A 1
H3 H 0.1691 0.3852 0.5419 0.295 Uiso 0.50 1 calc PR A 1
C1S C 0.099(5) 0.451(3) 0.4611(17) 0.187(16) Uani 0.50 1 d PDU A 1
H1S1 H 0.0911 0.5044 0.4753 0.280 Uiso 0.50 1 calc PR A 1
H1S2 H 0.0115 0.4461 0.4334 0.280 Uiso 0.50 1 calc PR A 1
H1S3 H 0.1974 0.4453 0.4376 0.280 Uiso 0.50 1 calc PR A 1
C1S' C 0.038(5) 0.538(3) 0.4300(17) 0.20(2) Uani 0.50 1 d PDU B -2
H1S4 H -0.0481 0.5274 0.4034 0.306 Uiso 0.50 1 calc PR B -2
H1S5 H 0.1371 0.5207 0.4114 0.306 Uiso 0.50 1 calc PR B -2
H1S6 H 0.0377 0.5968 0.4323 0.306 Uiso 0.50 1 calc PR B -2
O3' O 0.016(5) 0.489(3) 0.4972(17) 0.204(14) Uani 0.50 1 d PRD B -2
H3' H 0.0062 0.4389 0.4948 0.305 Uiso 0.50 1 calc PR B -2

loop_
_atom_site_aniso_label
_atom_site_aniso_U_11
_atom_site_aniso_U_22
_atom_site_aniso_U_33
_atom_site_aniso_U_23
_atom_site_aniso_U_13
_atom_site_aniso_U_12
Pd1 0.0343(3) 0.0400(4) 0.0327(3) -0.0038(3) -0.0052(2) -0.0006(3)
Pd2 0.0368(3) 0.0426(4) 0.0306(3) -0.0045(3) 0.0039(2) -0.0009(3)
As1 0.0423(5) 0.0403(5) 0.0352(5) -0.0049(4) -0.0080(4) -0.0005(4)
As2 0.0400(5) 0.0413(5) 0.0331(4) -0.0058(4) 0.0054(3) -0.0025(4)
S1 0.0412(12) 0.0692(16) 0.0420(12) -0.0128(11) -0.0056(9) 0.0109(11)
S2 0.0443(12) 0.0726(16) 0.0425(12) -0.0183(11) 0.0082(10) -0.0145(11)
Cl1 0.098(2) 0.100(2) 0.0850(19) -0.0490(17) 0.0169(15) 0.0144(17)
Cl2 0.127(3) 0.145(3) 0.103(2) -0.082(2) 0.0027(19) -0.039(2)
N1 0.034(4) 0.046(4) 0.034(4) 0.001(3) -0.006(3) -0.004(3)
N2 0.034(4) 0.052(4) 0.040(4) -0.005(3) -0.008(3) 0.003(3)
N3 0.040(4) 0.077(5) 0.048(4) -0.008(4) -0.012(3) 0.006(4)
N4 0.037(4) 0.040(4) 0.033(4) 0.002(3) -0.002(3) -0.003(3)
N5 0.041(4) 0.049(4) 0.035(4) -0.003(3) 0.004(3) -0.005(3)
N6 0.045(4) 0.089(6) 0.044(4) -0.017(4) 0.003(3) -0.013(4)
O1 0.029(3) 0.077(4) 0.058(4) -0.016(3) -0.010(3) 0.003(3)
O2 0.036(3) 0.080(4) 0.052(4) -0.024(3) 0.005(3) -0.009(3)
C1 0.057(6) 0.048(6) 0.050(5) 0.006(4) 0.008(4) 0.011(4)
C2 0.040(5) 0.061(6) 0.051(5) -0.005(5) 0.000(4) -0.004(4)
C3 0.044(5) 0.035(5) 0.036(5) 0.000(4) 0.005(4) 0.003(4)
C4 0.037(4) 0.041(5) 0.035(4) 0.000(4) 0.006(3) -0.001(4)
C5 0.051(5) 0.056(6) 0.038(5) -0.006(4) 0.000(4) 0.003(4)
C6 0.064(6) 0.054(6) 0.047(5) -0.013(4) 0.012(5) -0.001(5)
C7 0.066(6) 0.088(8) 0.066(7) -0.013(6) 0.010(5) 0.027(6)
C8 0.049(5) 0.043(5) 0.026(4) -0.012(4) -0.008(3) -0.006(4)
C9 0.027(4) 0.055(5) 0.042(5) 0.004(4) -0.002(3) -0.001(4)
C10 0.054(5) 0.026(4) 0.056(5) -0.002(4) -0.024(4) -0.002(4)
C11 0.067(6) 0.062(7) 0.068(7) 0.013(5) -0.013(5) 0.000(5)
C12 0.104(9) 0.080(8) 0.084(9) 0.032(7) -0.026(8) 0.011(7)
C13 0.091(9) 0.049(7) 0.103(10) 0.000(6) -0.036(7) 0.008(6)
C14 0.059(6) 0.069(7) 0.087(8) -0.020(6) -0.023(6) 0.014(5)
C15 0.058(6) 0.062(6) 0.057(6) -0.002(5) -0.014(5) 0.014(5)
C16 0.057(6) 0.046(5) 0.042(5) -0.005(4) -0.002(4) -0.004(4)
C17 0.081(7) 0.097(8) 0.057(7) -0.018(6) 0.004(5) -0.031(6)
C18 0.097(9) 0.189(15) 0.075(9) -0.034(9) 0.035(7) -0.067(9)
C19 0.107(10) 0.175(14) 0.056(7) -0.040(8) 0.042(7) -0.040(10)
C20 0.145(12) 0.110(10) 0.072(8) -0.045(7) 0.041(8) -0.041(9)
C21 0.109(9) 0.059(7) 0.064(7) -0.016(5) 0.025(6) -0.031(6)
C22 0.086(7) 0.044(6) 0.056(6) -0.005(5) -0.015(5) -0.005(5)
C23 0.053(5) 0.038(5) 0.047(5) -0.014(4) 0.002(4) -0.002(4)
C24 0.053(6) 0.053(6) 0.082(7) -0.019(5) -0.001(5) -0.006(5)
C25 0.061(7) 0.090(9) 0.119(10) -0.046(8) 0.010(7) -0.017(7)
C26 0.105(10) 0.068(8) 0.102(10) -0.041(7) 0.051(8) -0.037(8)
C27 0.143(12) 0.046(7) 0.080(8) -0.009(6) 0.004(8) -0.010(7)
C28 0.048(5) 0.045(5) 0.032(4) 0.002(4) -0.003(4) -0.002(4)
C29 0.057(6) 0.069(6) 0.050(6) -0.009(5) -0.002(4) -0.013(5)
C30 0.065(6) 0.053(6) 0.063(6) -0.004(5) -0.003(5) -0.018(5)
C31 0.085(7) 0.061(6) 0.050(6) -0.018(5) -0.006(5) -0.016(6)
C32 0.062(6) 0.066(6) 0.035(5) -0.012(4) 0.002(4) -0.003(5)
C33 0.048(5) 0.044(5) 0.033(4) 0.003(4) -0.005(4) -0.002(4)
C34 0.109(9) 0.120(10) 0.087(9) -0.018(7) -0.017(7) -0.056(8)
C35 0.047(5) 0.061(6) 0.030(4) -0.007(4) 0.007(4) 0.006(4)
C36 0.043(5) 0.060(6) 0.027(4) 0.000(4) 0.005(3) -0.007(4)
C37 0.035(4) 0.037(5) 0.045(5) -0.002(4) 0.016(4) -0.003(3)
C38 0.074(7) 0.061(7) 0.065(7) 0.004(5) 0.005(5) 0.002(5)
C39 0.089(8) 0.068(7) 0.076(8) 0.028(6) 0.015(6) -0.015(6)
C40 0.071(7) 0.043(6) 0.114(10) -0.004(6) 0.013(7) -0.015(5)
C41 0.063(6) 0.058(6) 0.077(7) -0.018(6) 0.017(5) -0.021(5)
C42 0.061(6) 0.074(7) 0.041(5) -0.003(5) 0.001(4) -0.025(5)
C43 0.034(4) 0.059(6) 0.035(5) -0.001(4) 0.003(3) -0.003(4)
C44 0.057(6) 0.079(7) 0.043(5) -0.019(5) -0.002(4) 0.019(5)
C45 0.074(7) 0.104(9) 0.075(8) -0.001(7) -0.022(6) 0.031(6)
C46 0.090(8) 0.127(10) 0.053(6) -0.018(7) -0.030(6) 0.015(7)
C47 0.106(9) 0.119(10) 0.064(7) -0.047(7) -0.036(6) 0.027(8)
C48 0.083(7) 0.063(6) 0.051(6) -0.019(5) -0.022(5) 0.011(5)
C49 0.067(6) 0.035(5) 0.062(6) -0.003(4) 0.004(5) 0.004(4)
C50 0.050(5) 0.039(5) 0.038(5) -0.008(4) 0.001(4) 0.005(4)
C51 0.057(6) 0.041(5) 0.072(6) -0.015(5) 0.005(5) 0.002(4)
C52 0.060(7) 0.072(8) 0.120(10) -0.039(7) -0.014(6) 0.020(6)
C53 0.104(10) 0.059(8) 0.099(9) -0.023(7) -0.021(8) 0.029(7)
C54 0.112(10) 0.049(7) 0.073(7) -0.006(5) -0.006(7) 0.001(6)
O3 0.13(2) 0.17(3) 0.29(4) -0.06(2) 0.00(2) -0.024(19)
C1S 0.15(3) 0.26(5) 0.17(4) -0.10(2) 0.03(3) -0.06(4)
C1S' 0.19(4) 0.28(5) 0.12(3) 0.08(3) -0.04(3) -0.14(4)
O3' 0.10(2) 0.33(4) 0.22(2) -0.16(3) 0.028(18) -0.09(2)

loop_
_atom_type_symbol
_atom_type_description
_atom_type_scat_dispersion_real
_atom_type_scat_dispersion_imag
_atom_type_scat_source
C C 0.0033 0.0016 'International Tables Vol C Tables 4.2.6.8 and 6.1.1.4'
H H 0.0000 0.0000 'International Tables Vol C Tables 4.2.6.8 and 6.1.1.4'
N N 0.0061 0.0033 'International Tables Vol C Tables 4.2.6.8 and 6.1.1.4'
O O 0.0106 0.0060 'International Tables Vol C Tables 4.2.6.8 and 6.1.1.4'
S S 0.1246 0.1234 'International Tables Vol C Tables 4.2.6.8 and 6.1.1.4'
Cl Cl 0.1484 0.1585 'International Tables Vol C Tables 4.2.6.8 and 6.1.1.4'
As As 0.0499 2.0058 'International Tables Vol C Tables 4.2.6.8 and 6.1.1.4'
Pd Pd -0.9988 1.0072 'International Tables Vol C Tables 4.2.6.8 and 6.1.1.4'

loop_
_geom_angle_atom_site_label_1
_geom_angle_atom_site_label_2
_geom_angle_atom_site_label_3
_geom_angle
O1 Pd1 N1 93.4(2)
O1 Pd1 S1 175.17(17)
N1 Pd1 S1 84.14(18)
O1 Pd1 As1 87.82(15)
N1 Pd1 As1 178.17(17)
S1 Pd1 As1 94.69(6)
O2 Pd2 N4 93.3(2)
O2 Pd2 S2 175.39(17)
N4 Pd2 S2 84.74(18)
O2 Pd2 As2 88.80(15)
N4 Pd2 As2 176.31(16)
S2 Pd2 As2 93.39(6)
C16 As1 C10 103.2(4)
C16 As1 C23 105.2(3)
C10 As1 C23 103.2(3)
C16 As1 Pd1 117.7(2)
C10 As1 Pd1 116.1(2)
C23 As1 Pd1 110.0(2)
C43 As2 C50 103.1(3)
C43 As2 C37 102.5(3)
C50 As2 C37 104.0(3)
C43 As2 Pd2 117.00(16)
C50 As2 Pd2 112.4(2)
C37 As2 Pd2 116.1(2)
C9 S1 Pd1 96.5(3)
C36 S2 Pd2 95.9(3)
C8 N1 N2 115.6(6)
C8 N1 Pd1 123.0(5)
N2 N1 Pd1 121.4(5)
C9 N2 N1 113.0(6)
C9 N3 H3A 120.0
C9 N3 H3B 120.0
H3A N3 H3B 120.0
C35 N4 N5 116.4(6)
C35 N4 Pd2 123.1(5)
N5 N4 Pd2 120.4(5)
C36 N5 N4 114.4(6)
C36 N6 H6A 120.0
C36 N6 H6B 120.0
H6A N6 H6B 120.0
C3 O1 Pd1 124.6(5)
C28 O2 Pd2 123.9(5)
C2 C1 C6 117.1(8)
C2 C1 C7 119.2(8)
C6 C1 C7 123.7(8)
C1 C2 C3 121.6(8)
C1 C2 H2 119.2
C3 C2 H2 119.2
O1 C3 C4 123.9(7)
O1 C3 C2 116.0(7)
C4 C3 C2 120.1(7)
C3 C4 C5 116.6(7)
C3 C4 C8 126.8(7)
C5 C4 C8 116.5(7)
C6 C5 C4 122.4(8)
C6 C5 H5 118.8
C4 C5 H5 118.8
C5 C6 C1 122.2(8)
C5 C6 Cl1 118.8(7)
C1 C6 Cl1 119.0(7)
C1 C7 H7A 109.5
C1 C7 H7B 109.5
H7A C7 H7B 109.5
C1 C7 H7C 109.5
H7A C7 H7C 109.5
H7B C7 H7C 109.5
N1 C8 C4 126.5(7)
N1 C8 H8 116.7
C4 C8 H8 116.7
N2 C9 N3 117.9(7)
N2 C9 S1 124.9(6)
N3 C9 S1 117.2(6)
C15 C10 C11 119.4(8)
C15 C10 As1 119.4(6)
C11 C10 As1 121.2(7)
C12 C11 C10 119.3(10)
C12 C11 H11 120.3
C10 C11 H11 120.3
C13 C12 C11 120.7(10)
C13 C12 H12 119.6
C11 C12 H12 119.6
C14 C13 C12 120.5(10)
C14 C13 H13 119.7
C12 C13 H13 119.7
C13 C14 C15 119.8(10)
C13 C14 H14 120.1
C15 C14 H14 120.1
C14 C15 C10 120.2(9)
C14 C15 H15 119.9
C10 C15 H15 119.9
C17 C16 C21 119.2(8)
C17 C16 As1 119.2(7)
C21 C16 As1 121.5(7)
C16 C17 C18 119.7(10)
C16 C17 H17 120.2
C18 C17 H17 120.2
C19 C18 C17 121.0(11)
C19 C18 H18 119.5
C17 C18 H18 119.5
C18 C19 C20 119.7(10)
C18 C19 H19 120.1
C20 C19 H19 120.1
C19 C20 C21 120.5(11)
C19 C20 H20 119.7
C21 C20 H20 119.7
C16 C21 C20 119.8(10)
C16 C21 H21 120.1
C20 C21 H21 120.1
C23 C22 C27 119.5(10)
C23 C22 H22 120.3
C27 C22 H22 120.3
C24 C23 C22 119.9(8)
C24 C23 As1 123.2(7)
C22 C23 As1 116.9(7)
C23 C24 C25 119.2(9)
C23 C24 H24 120.4
C25 C24 H24 120.4
C26 C25 C24 120.2(11)
C26 C25 H25 119.9
C24 C25 H25 119.9
C27 C26 C25 120.5(11)
C27 C26 H26 119.7
C25 C26 H26 119.7
C26 C27 C22 120.7(11)
C26 C27 H27 119.7
C22 C27 H27 119.7
O2 C28 C33 125.5(7)
O2 C28 C29 116.6(7)
C33 C28 C29 117.9(8)
C30 C29 C28 123.1(8)
C30 C29 H29 118.4
C28 C29 H29 118.4
C31 C30 C29 116.3(8)
C31 C30 C34 123.9(9)
C29 C30 C34 119.8(9)
C32 C31 C30 123.5(9)
C32 C31 Cl2 117.0(8)
C30 C31 Cl2 119.4(8)
C31 C32 C33 121.2(8)
C31 C32 H32 119.4
C33 C32 H32 119.4
C35 C33 C28 125.0(7)
C35 C33 C32 117.2(7)
C28 C33 C32 117.8(8)
C30 C34 H34A 109.5
C30 C34 H34B 109.5
H34A C34 H34B 109.5
C30 C34 H34C 109.5
H34A C34 H34C 109.5
H34B C34 H34C 109.5
N4 C35 C33 127.3(7)
N4 C35 H35 116.4
C33 C35 H35 116.4
N5 C36 N6 119.4(7)
N5 C36 S2 124.3(6)
N6 C36 S2 116.3(6)
C42 C37 C38 120.2(8)
C42 C37 As2 118.8(6)
C38 C37 As2 120.9(7)
C37 C38 C39 117.9(9)
C37 C38 H38 121.1
C39 C38 H38 121.1
C40 C39 C38 121.5(10)
C40 C39 H39 119.2
C38 C39 H39 119.2
C39 C40 C41 120.8(10)
C39 C40 H40 119.6
C41 C40 H40 119.6
C42 C41 C40 118.6(10)
C42 C41 H41 120.7
C40 C41 H41 120.7
C41 C42 C37 120.8(8)
C41 C42 H42 119.6
C37 C42 H42 119.6
C44 C43 C48 120.0
C44 C43 As2 118.1(3)
C48 C43 As2 121.6(3)
C45 C44 C43 120.0
C45 C44 H44 120.0
C43 C44 H44 120.0
C46 C45 C44 120.0
C46 C45 H45 120.0
C44 C45 H45 120.0
C47 C46 C45 120.0
C47 C46 H46 120.0
C45 C46 H46 120.0
C46 C47 C48 120.0
C46 C47 H47 120.0
C48 C47 H47 120.0
C47 C48 C43 120.0
C47 C48 H48 120.0
C43 C48 H48 120.0
C54 C49 C50 119.7(9)
C54 C49 H49 120.1
C50 C49 H49 120.1
C51 C50 C49 119.4(7)
C51 C50 As2 122.7(6)
C49 C50 As2 117.7(6)
C50 C51 C52 120.6(9)
C50 C51 H51 119.7
C52 C51 H51 119.7
C53 C52 C51 119.5(10)
C53 C52 H52 120.3
C51 C52 H52 120.3
C52 C53 C54 120.3(10)
C52 C53 H53 119.8
C54 C53 H53 119.8
C53 C54 C49 120.4(10)
C53 C54 H54 119.8
C49 C54 H54 119.8
O3' C1S' H1S4 109.5
O3' C1S' H1S5 109.5
H1S4 C1S' H1S5 109.5
O3' C1S' H1S6 109.5
H1S4 C1S' H1S6 109.5
H1S5 C1S' H1S6 109.5
C1S' O3' H3' 109.5

loop_
_geom_bond_atom_site_label_1
_geom_bond_atom_site_label_2
_geom_bond_distance
Pd1 O1 2.000(5)
Pd1 N1 2.013(6)
Pd1 S1 2.236(2)
Pd1 As1 2.3871(9)
Pd2 O2 2.004(5)
Pd2 N4 2.004(6)
Pd2 S2 2.242(2)
Pd2 As2 2.3784(9)
As1 C16 1.927(8)
As1 C10 1.941(7)
As1 C23 1.941(8)
As2 C43 1.924(4)
As2 C50 1.932(7)
As2 C37 1.944(7)
S1 C9 1.752(8)
S2 C36 1.760(8)
Cl1 C6 1.758(8)
Cl2 C31 1.764(9)
N1 C8 1.310(8)
N1 N2 1.390(7)
N2 C9 1.304(9)
N3 C9 1.344(8)
N3 H3A 0.8600
N3 H3B 0.8600
N4 C35 1.300(9)
N4 N5 1.387(8)
N5 C36 1.295(9)
N6 C36 1.334(9)
N6 H6A 0.8600
N6 H6B 0.8600
O1 C3 1.338(8)
O2 C28 1.309(9)
C1 C2 1.387(11)
C1 C6 1.391(11)
C1 C7 1.505(11)
C2 C3 1.412(10)
C2 H2 0.9300
C3 C4 1.397(10)
C4 C5 1.411(10)
C4 C8 1.423(10)
C5 C6 1.343(10)
C5 H5 0.9300
C7 H7A 0.9600
C7 H7B 0.9600
C7 H7C 0.9600
C8 H8 0.9300
C10 C15 1.389(11)
C10 C11 1.391(11)
C11 C12 1.378(13)
C11 H11 0.9300
C12 C13 1.369(14)
C12 H12 0.9300
C13 C14 1.366(13)
C13 H13 0.9300
C14 C15 1.381(11)
C14 H14 0.9300
C15 H15 0.9300
C16 C17 1.370(11)
C16 C21 1.382(11)
C17 C18 1.405(13)
C17 H17 0.9300
C18 C19 1.344(15)
C18 H18 0.9300
C19 C20 1.367(15)
C19 H19 0.9300
C20 C21 1.394(13)
C20 H20 0.9300
C21 H21 0.9300
C22 C23 1.376(11)
C22 C27 1.380(13)
C22 H22 0.9300
C23 C24 1.371(11)
C24 C25 1.390(13)
C24 H24 0.9300
C25 C26 1.358(15)
C25 H25 0.9300
C26 C27 1.342(15)
C26 H26 0.9300
C27 H27 0.9300
C28 C33 1.414(10)
C28 C29 1.421(11)
C29 C30 1.401(11)
C29 H29 0.9300
C30 C31 1.374(12)
C30 C34 1.510(12)
C31 C32 1.354(12)
C32 C33 1.424(11)
C32 H32 0.9300
C33 C35 1.413(10)
C34 H34A 0.9600
C34 H34B 0.9600
C34 H34C 0.9600
C35 H35 0.9300
C37 C42 1.383(10)
C37 C38 1.383(11)
C38 C39 1.407(12)
C38 H38 0.9300
C39 C40 1.339(13)
C39 H39 0.9300
C40 C41 1.390(13)
C40 H40 0.9300
C41 C42 1.379(11)
C41 H41 0.9300
C42 H42 0.9300
C43 C44 1.3900
C43 C48 1.3900
C44 C45 1.3900
C44 H44 0.9300
C45 C46 1.3900
C45 H45 0.9300
C46 C47 1.3900
C46 H46 0.9300
C47 C48 1.3900
C47 H47 0.9300
C48 H48 0.9300
C49 C54 1.375(11)
C49 C50 1.383(10)
C49 H49 0.9300
C50 C51 1.370(10)
C51 C52 1.388(12)
C51 H51 0.9300
C52 C53 1.362(14)
C52 H52 0.9300
C53 C54 1.372(14)
C53 H53 0.9300
C54 H54 0.9300
O3 C1S 1.499(5)
O3 H3 0.8200
C1S H1S1 0.9600
C1S H1S2 0.9600
C1S H1S3 0.9600
C1S' O3' 1.5071
C1S' H1S4 0.9600
C1S' H1S5 0.9600
C1S' H1S6 0.9600
O3' H3' 0.8200

loop_
_geom_torsion_atom_site_label_1
_geom_torsion_atom_site_label_2
_geom_torsion_atom_site_label_3
_geom_torsion_atom_site_label_4
_geom_torsion
O1 Pd1 As1 C16 157.6(3)
S1 Pd1 As1 C16 -26.6(3)
O1 Pd1 As1 C10 34.6(3)
S1 Pd1 As1 C10 -149.5(3)
O1 Pd1 As1 C23 -82.1(3)
S1 Pd1 As1 C23 93.8(3)
O2 Pd2 As2 C43 -154.7(3)
S2 Pd2 As2 C43 29.4(2)
O2 Pd2 As2 C50 86.2(3)
S2 Pd2 As2 C50 -89.7(3)
O2 Pd2 As2 C37 -33.3(3)
S2 Pd2 As2 C37 150.7(3)
N1 Pd1 S1 C9 3.0(3)
As1 Pd1 S1 C9 -178.4(3)
N4 Pd2 S2 C36 -3.5(3)
As2 Pd2 S2 C36 179.7(3)
O1 Pd1 N1 C8 -10.6(6)
S1 Pd1 N1 C8 173.6(6)
O1 Pd1 N1 N2 172.5(5)
S1 Pd1 N1 N2 -3.3(5)
C8 N1 N2 C9 -175.4(7)
Pd1 N1 N2 C9 1.7(8)
O2 Pd2 N4 C35 10.3(6)
S2 Pd2 N4 C35 -173.8(6)
O2 Pd2 N4 N5 -171.7(5)
S2 Pd2 N4 N5 4.1(5)
C35 N4 N5 C36 175.5(7)
Pd2 N4 N5 C36 -2.6(8)
N1 Pd1 O1 C3 13.8(6)
As1 Pd1 O1 C3 -164.9(6)
N4 Pd2 O2 C28 -15.1(6)
As2 Pd2 O2 C28 161.9(6)
C6 C1 C2 C3 -1.4(12)
C7 C1 C2 C3 -179.7(7)
Pd1 O1 C3 C4 -9.8(10)
Pd1 O1 C3 C2 171.9(5)
C1 C2 C3 O1 -179.0(7)
C1 C2 C3 C4 2.7(12)
O1 C3 C4 C5 178.6(7)
C2 C3 C4 C5 -3.2(11)
O1 C3 C4 C8 -2.1(12)
C2 C3 C4 C8 176.1(7)
C3 C4 C5 C6 2.8(12)
C8 C4 C5 C6 -176.6(8)
C4 C5 C6 C1 -1.7(13)
C4 C5 C6 Cl1 179.3(6)
C2 C1 C6 C5 0.9(13)
C7 C1 C6 C5 179.1(8)
C2 C1 C6 Cl1 180.0(6)
C7 C1 C6 Cl1 -1.8(12)
N2 N1 C8 C4 -179.5(7)
Pd1 N1 C8 C4 3.5(11)
C3 C4 C8 N1 5.6(13)
C5 C4 C8 N1 -175.1(7)
N1 N2 C9 N3 179.3(6)
N1 N2 C9 S1 1.9(10)
Pd1 S1 C9 N2 -3.8(7)
Pd1 S1 C9 N3 178.8(6)
C16 As1 C10 C15 172.8(7)
C23 As1 C10 C15 63.5(7)
Pd1 As1 C10 C15 -56.9(7)
C16 As1 C10 C11 -6.4(8)
C23 As1 C10 C11 -115.7(7)
Pd1 As1 C10 C11 123.9(6)
C15 C10 C11 C12 0.6(14)
As1 C10 C11 C12 179.8(8)
C10 C11 C12 C13 0.4(16)
C11 C12 C13 C14 -1.2(18)
C12 C13 C14 C15 0.9(16)
C13 C14 C15 C10 0.2(14)
C11 C10 C15 C14 -0.9(13)
As1 C10 C15 C14 179.9(7)
C10 As1 C16 C17 92.8(8)
C23 As1 C16 C17 -159.3(8)
Pd1 As1 C16 C17 -36.4(8)
C10 As1 C16 C21 -84.0(8)
C23 As1 C16 C21 23.9(8)
Pd1 As1 C16 C21 146.7(7)
C21 C16 C17 C18 -1.0(16)
As1 C16 C17 C18 -177.9(9)
C16 C17 C18 C19 0(2)
C17 C18 C19 C20 2(2)
C18 C19 C20 C21 -3(2)
C17 C16 C21 C20 -0.2(16)
As1 C16 C21 C20 176.6(9)
C19 C20 C21 C16 2.3(19)
C27 C22 C23 C24 -1.1(13)
C27 C22 C23 As1 177.4(7)
C16 As1 C23 C24 -95.9(7)
C10 As1 C23 C24 12.0(8)
Pd1 As1 C23 C24 136.5(7)
C16 As1 C23 C22 85.6(7)
C10 As1 C23 C22 -166.5(7)
Pd1 As1 C23 C22 -42.0(7)
C22 C23 C24 C25 2.1(13)
As1 C23 C24 C25 -176.4(7)
C23 C24 C25 C26 -1.0(15)
C24 C25 C26 C27 -1.2(17)
C25 C26 C27 C22 2.2(17)
C23 C22 C27 C26 -1.0(15)
Pd2 O2 C28 C33 11.8(11)
Pd2 O2 C28 C29 -170.1(5)
O2 C28 C29 C30 177.8(8)
C33 C28 C29 C30 -4.0(12)
C28 C29 C30 C31 2.2(14)
C28 C29 C30 C34 -179.4(9)
C29 C30 C31 C32 -0.4(15)
C34 C30 C31 C32 -178.8(9)
C29 C30 C31 Cl2 -179.9(7)
C34 C30 C31 Cl2 1.7(14)
C30 C31 C32 C33 0.6(15)
Cl2 C31 C32 C33 -179.9(6)
O2 C28 C33 C35 1.3(13)
C29 C28 C33 C35 -176.8(7)
O2 C28 C33 C32 -178.0(7)
C29 C28 C33 C32 3.9(11)
C31 C32 C33 C35 178.2(8)
C31 C32 C33 C28 -2.4(12)
N5 N4 C35 C33 -180.0(7)
Pd2 N4 C35 C33 -2.0(11)
C28 C33 C35 N4 -6.9(13)
C32 C33 C35 N4 172.4(7)
N4 N5 C36 N6 -179.7(7)
N4 N5 C36 S2 -1.5(10)
Pd2 S2 C36 N5 4.0(7)
Pd2 S2 C36 N6 -177.8(6)
C43 As2 C37 C42 -177.1(6)
C50 As2 C37 C42 -69.9(7)
Pd2 As2 C37 C42 54.1(7)
C43 As2 C37 C38 2.5(7)
C50 As2 C37 C38 109.7(7)
Pd2 As2 C37 C38 -126.3(6)
C42 C37 C38 C39 -0.9(13)
As2 C37 C38 C39 179.5(7)
C37 C38 C39 C40 1.0(15)
C38 C39 C40 C41 1.4(16)
C39 C40 C41 C42 -4.0(15)
C40 C41 C42 C37 4.1(14)
C38 C37 C42 C41 -1.7(13)
As2 C37 C42 C41 177.9(7)
C50 As2 C43 C44 168.8(4)
C37 As2 C43 C44 -83.3(4)
Pd2 As2 C43 C44 44.9(3)
C50 As2 C43 C48 -18.0(4)
C37 As2 C43 C48 89.8(4)
Pd2 As2 C43 C48 -141.9(3)
C48 C43 C44 C45 0.0
As2 C43 C44 C45 173.2(4)
C43 C44 C45 C46 0.0
C44 C45 C46 C47 0.0
C45 C46 C47 C48 0.0
C46 C47 C48 C43 0.0
C44 C43 C48 C47 0.0
As2 C43 C48 C47 -173.0(4)
C54 C49 C50 C51 -1.2(12)
C54 C49 C50 As2 -177.0(7)
C43 As2 C50 C51 106.5(7)
C37 As2 C50 C51 -0.3(8)
Pd2 As2 C50 C51 -126.6(6)
C43 As2 C50 C49 -77.9(6)
C37 As2 C50 C49 175.3(6)
Pd2 As2 C50 C49 49.0(7)
C49 C50 C51 C52 -0.1(13)
As2 C50 C51 C52 175.4(7)
C50 C51 C52 C53 0.6(15)
C51 C52 C53 C54 0.3(17)
C52 C53 C54 C49 -1.6(17)
C50 C49 C54 C53 2.1(14)
